data_4082111
loop_
_publ_author_name
'Schreiber, Dominique F.'
'O&#x2019;Connor, Crystal'
'Grave, Christian'
'M\"uller-Bunz, Helge'
'Scopelliti, Rosario'
'Dyson, Paul J.'
'Phillips, Andrew D.'

_publ_section_title
;
 Synthesis, Characterization, and Reactivity of the First Osmium
 \b-Diketiminato Complexes and Application in Catalysis
;
_journal_issue 24
_journal_name_full Organometallics
_journal_page_first 7345
_journal_paper_doi 10.1021/om400875r
_journal_volume 32
_journal_year 2013
_chemical_formula_moiety '4 (C27 H31 Cl N2 Os), 3 (C H Cl3)'
_chemical_formula_sum 'C111 H127 Cl13 N8 Os4'
_chemical_formula_weight 2794.86
_chemical_name_systematic
; 
 ? 
;
_space_group_IT_number 2
_symmetry_cell_setting triclinic
_symmetry_space_group_name_Hall '-P 1'
_symmetry_space_group_name_H-M 'P -1'
_atom_sites_solution_hydrogens geom
_atom_sites_solution_primary direct
_atom_sites_solution_secondary difmap
_audit_creation_method SHELXL-97
_cell_angle_alpha 91.764(5)
_cell_angle_beta 99.925(8)
_cell_angle_gamma 115.313(6)
_cell_formula_units_Z 1
_cell_length_a 13.5025(11)
_cell_length_b 14.3860(8)
_cell_length_c 15.5029(14)
_cell_measurement_reflns_used 136
_cell_measurement_temperature 100(2)
_cell_measurement_theta_max 19.680
_cell_measurement_theta_min 3.916
_cell_volume 2663.0(4)
_computing_cell_refinement 'Dirax/lsq (Duisenberg A.J.M., Nonius B.V., 1989-2000)'
_computing_data_collection 'Collect (Hooft, R.W.W., 1998. Nonius B.V., 1997-2000)'
_computing_data_reduction 'EvalCCD (Hooft R.W.W., Nonius B.V., 1998)'
_computing_molecular_graphics 'Diamond 3.2 (Brandenburg, K., Crystal Impact GbR, 2009)'
_computing_publication_material 'WinGX 1.80.05'
_computing_structure_refinement 'SHELXL-97 (Sheldrick G.M., Bruker AXS, 1997)'
_computing_structure_solution 'SHELXS-97 (Sheldrick G.M., Bruker AXS, 1990)'
_diffrn_ambient_temperature 100(2)
_diffrn_detector 'Apex II 95mm CCD camera'
_diffrn_detector_area_resol_mean 9.091
_diffrn_measured_fraction_theta_full 0.990
_diffrn_measured_fraction_theta_max 0.990
_diffrn_measurement_device_type 'Bruker-Nonus KappaCCD with \k-goniostat'
_diffrn_measurement_method 'sequential \f and \w scans'
_diffrn_radiation_monochromator graphite
_diffrn_radiation_source 'fine-focus sealed tube'
_diffrn_radiation_type MoK\a
_diffrn_radiation_wavelength 0.71073
_diffrn_reflns_av_R_equivalents 0.0462
_diffrn_reflns_av_sigmaI/netI 0.0404
_diffrn_reflns_limit_h_max 17
_diffrn_reflns_limit_h_min -17
_diffrn_reflns_limit_k_max 18
_diffrn_reflns_limit_k_min -18
_diffrn_reflns_limit_l_max 20
_diffrn_reflns_limit_l_min -20
_diffrn_reflns_number 59066
_diffrn_reflns_theta_full 27.50
_diffrn_reflns_theta_max 27.50
_diffrn_reflns_theta_min 3.32
_diffrn_source 'Enraf Nonius FR590'
_exptl_absorpt_coefficient_mu 5.134
_exptl_absorpt_correction_T_max 1.0
_exptl_absorpt_correction_T_min 0.698839
_exptl_absorpt_correction_type multi-scan
_exptl_absorpt_process_details
;
 Bruker Nonius Area Dector Scaling and Absorption Correction
 SADABS 2.10 (Bruker, 2003)
 based on an algorithm described by
 R.H. Blessing, Acta Cryst. (1995), a51, 33-38
;
_exptl_crystal_colour orange
_exptl_crystal_density_diffrn 1.743
_exptl_crystal_density_method 'not measured'
_exptl_crystal_description prism
_exptl_crystal_F_000 1374
_exptl_crystal_size_max 0.334
_exptl_crystal_size_mid 0.324
_exptl_crystal_size_min 0.126
_refine_diff_density_max 0.915
_refine_diff_density_min -0.943
_refine_diff_density_rms 0.144
_refine_ls_extinction_method none
_refine_ls_goodness_of_fit_ref 1.135
_refine_ls_hydrogen_treatment constr
_refine_ls_matrix_type full
_refine_ls_number_parameters 638
_refine_ls_number_reflns 12108
_refine_ls_number_restraints 0
_refine_ls_restrained_S_all 1.135
_refine_ls_R_factor_all 0.0485
_refine_ls_R_factor_gt 0.0303
_refine_ls_shift/su_max 0.002
_refine_ls_shift/su_mean 0.000
_refine_ls_structure_factor_coef Fsqd
_refine_ls_weighting_details 'calc w=1/[\s^2^(Fo^2^)+(0.0070P)^2^+5.1460P] where P=(Fo^2^+2Fc^2^)/3'
_refine_ls_weighting_scheme calc
_refine_ls_wR_factor_gt 0.0460
_refine_ls_wR_factor_ref 0.0508
_reflns_number_gt 9806
_reflns_number_total 12108
_reflns_threshold_expression I>2\s(I)
_cod_data_source_file om400875r_si_001.cif
_cod_data_source_block adp252
_cod_database_code 4082111

loop_
_symmetry_equiv_pos_as_xyz
'x, y, z'
'-x, -y, -z'

loop_
_atom_site_label
_atom_site_type_symbol
_atom_site_fract_x
_atom_site_fract_y
_atom_site_fract_z
_atom_site_U_iso_or_equiv
_atom_site_adp_type
_atom_site_occupancy
_atom_site_symmetry_multiplicity
_atom_site_calc_flag
_atom_site_refinement_flags
_atom_site_disorder_assembly
_atom_site_disorder_group
C1 C 0.7476(3) 0.8160(3) 0.1306(2) 0.0135(8) Uani 1 1 d . . .
C2 C 0.7321(3) 0.7354(3) 0.0676(3) 0.0178(9) Uani 1 1 d . . .
C3 C 0.6231(4) 0.6596(3) 0.0332(3) 0.0227(10) Uani 1 1 d . . .
H3 H 0.6116 0.6053 -0.0096 0.027 Uiso 1 1 calc R . .
C4 C 0.5320(4) 0.6621(3) 0.0602(3) 0.0265(10) Uani 1 1 d . . .
H4 H 0.4588 0.6090 0.0373 0.032 Uiso 1 1 calc R . .
C5 C 0.5476(4) 0.7427(3) 0.1209(3) 0.0231(10) Uani 1 1 d . . .
H5 H 0.4845 0.7446 0.1386 0.028 Uiso 1 1 calc R . .
C6 C 0.6553(3) 0.8213(3) 0.1568(3) 0.0166(9) Uani 1 1 d . . .
C7 C 0.8300(4) 0.7315(3) 0.0352(3) 0.0220(9) Uani 1 1 d . . .
H7A H 0.8730 0.7104 0.0813 0.033 Uiso 1 1 calc R . .
H7B H 0.8783 0.8002 0.0212 0.033 Uiso 1 1 calc R . .
H7C H 0.8021 0.6815 -0.0178 0.033 Uiso 1 1 calc R . .
C8 C 0.6698(3) 0.9100(3) 0.2210(3) 0.0204(9) Uani 1 1 d . . .
H8A H 0.7136 0.9091 0.2782 0.031 Uiso 1 1 calc R . .
H8B H 0.5961 0.9023 0.2284 0.031 Uiso 1 1 calc R . .
H8C H 0.7091 0.9758 0.1981 0.031 Uiso 1 1 calc R . .
C9 C 0.9074(3) 0.9711(3) 0.1238(2) 0.0131(8) Uani 1 1 d . . .
C10 C 0.8372(3) 0.9865(3) 0.0429(2) 0.0168(8) Uani 1 1 d . . .
H10A H 0.8161 0.9303 -0.0040 0.025 Uiso 1 1 calc R . .
H10B H 0.8808 1.0530 0.0226 0.025 Uiso 1 1 calc R . .
H10C H 0.7696 0.9863 0.0581 0.025 Uiso 1 1 calc R . .
C11 C 1.0221(3) 1.0412(3) 0.1434(2) 0.0131(8) Uani 1 1 d . . .
H11 H 1.0434 1.1014 0.1137 0.016 Uiso 1 1 calc R . .
C12 C 1.1081(3) 1.0317(3) 0.2019(2) 0.0131(8) Uani 1 1 d . . .
C13 C 1.2273(3) 1.1046(3) 0.1956(3) 0.0168(8) Uani 1 1 d . . .
H13A H 1.2719 1.1353 0.2550 0.025 Uiso 1 1 calc R . .
H13B H 1.2264 1.1596 0.1602 0.025 Uiso 1 1 calc R . .
H13C H 1.2602 1.0658 0.1678 0.025 Uiso 1 1 calc R . .
C14 C 1.1880(3) 0.9463(3) 0.2989(3) 0.0138(8) Uani 1 1 d . . .
C15 C 1.2495(3) 0.9942(3) 0.3838(3) 0.0159(8) Uani 1 1 d . . .
C16 C 1.3380(3) 0.9723(3) 0.4217(3) 0.0210(9) Uani 1 1 d . . .
H16 H 1.3797 1.0043 0.4792 0.025 Uiso 1 1 calc R . .
C17 C 1.3659(4) 0.9047(3) 0.3772(3) 0.0243(10) Uani 1 1 d . . .
H17 H 1.4250 0.8893 0.4043 0.029 Uiso 1 1 calc R . .
C18 C 1.3058(3) 0.8597(3) 0.2920(3) 0.0216(9) Uani 1 1 d . . .
H18 H 1.3259 0.8147 0.2608 0.026 Uiso 1 1 calc R . .
C19 C 1.2169(3) 0.8793(3) 0.2514(3) 0.0178(9) Uani 1 1 d . . .
C20 C 1.1546(4) 0.8293(3) 0.1586(3) 0.0213(9) Uani 1 1 d . . .
H20A H 1.1804 0.8798 0.1168 0.032 Uiso 1 1 calc R . .
H20B H 1.0741 0.8058 0.1546 0.032 Uiso 1 1 calc R . .
H20C H 1.1689 0.7699 0.1444 0.032 Uiso 1 1 calc R . .
C21 C 1.2208(4) 1.0677(3) 0.4353(3) 0.0237(10) Uani 1 1 d . . .
H21A H 1.1829 1.0983 0.3942 0.036 Uiso 1 1 calc R . .
H21B H 1.2896 1.1227 0.4707 0.036 Uiso 1 1 calc R . .
H21C H 1.1712 1.0293 0.4743 0.036 Uiso 1 1 calc R . .
C22 C 0.8271(4) 0.7942(3) 0.3839(3) 0.0214(9) Uani 1 1 d . . .
H22 H 0.7796 0.8161 0.4083 0.026 Uiso 1 1 calc R . .
C23 C 0.9406(4) 0.8282(3) 0.4282(3) 0.0234(10) Uani 1 1 d . . .
H23 H 0.9683 0.8717 0.4827 0.028 Uiso 1 1 calc R . .
C24 C 1.0112(4) 0.7974(3) 0.3914(3) 0.0220(9) Uani 1 1 d . . .
H24 H 1.0863 0.8188 0.4215 0.026 Uiso 1 1 calc R . .
C25 C 0.9699(4) 0.7334(3) 0.3083(3) 0.0204(9) Uani 1 1 d . . .
H25 H 1.0182 0.7139 0.2825 0.024 Uiso 1 1 calc R . .
C26 C 0.8582(4) 0.6997(3) 0.2651(3) 0.0179(9) Uani 1 1 d . . .
H26 H 0.8308 0.6577 0.2099 0.021 Uiso 1 1 calc R . .
C27 C 0.7855(3) 0.7285(3) 0.3042(3) 0.0171(9) Uani 1 1 d . . .
H27 H 0.7089 0.7031 0.2762 0.021 Uiso 1 1 calc R . .
C28 C 1.1769(3) 0.4424(3) 0.2647(2) 0.0146(8) Uani 1 1 d . . .
C29 C 1.2015(3) 0.3758(3) 0.3212(3) 0.0136(8) Uani 1 1 d . . .
C30 C 1.2946(3) 0.3584(3) 0.3148(3) 0.0222(9) Uani 1 1 d . . .
H30 H 1.3124 0.3141 0.3520 0.027 Uiso 1 1 calc R . .
C31 C 1.3614(4) 0.4050(3) 0.2547(3) 0.0264(10) Uani 1 1 d . . .
H31 H 1.4236 0.3916 0.2505 0.032 Uiso 1 1 calc R . .
C32 C 1.3370(3) 0.4708(3) 0.2013(3) 0.0242(10) Uani 1 1 d . . .
H32 H 1.3842 0.5036 0.1616 0.029 Uiso 1 1 calc R . .
C33 C 1.2445(3) 0.4904(3) 0.2043(3) 0.0190(9) Uani 1 1 d . . .
C34 C 1.1313(3) 0.3251(3) 0.3872(3) 0.0194(9) Uani 1 1 d . . .
H34A H 1.0811 0.2528 0.3642 0.029 Uiso 1 1 calc R . .
H34B H 1.0869 0.3618 0.3975 0.029 Uiso 1 1 calc R . .
H34C H 1.1802 0.3278 0.4427 0.029 Uiso 1 1 calc R . .
C35 C 1.2211(4) 0.5634(3) 0.1452(3) 0.0253(10) Uani 1 1 d . . .
H35A H 1.2825 0.6332 0.1611 0.038 Uiso 1 1 calc R . .
H35B H 1.1509 0.5645 0.1524 0.038 Uiso 1 1 calc R . .
H35C H 1.2146 0.5397 0.0836 0.038 Uiso 1 1 calc R . .
C36 C 1.0947(3) 0.5317(3) 0.3342(2) 0.0129(8) Uani 1 1 d . . .
C37 C 1.2125(3) 0.6045(3) 0.3816(3) 0.0173(9) Uani 1 1 d . . .
H37A H 1.2438 0.5665 0.4198 0.026 Uiso 1 1 calc R . .
H37B H 1.2108 0.6609 0.4175 0.026 Uiso 1 1 calc R . .
H37C H 1.2592 0.6334 0.3383 0.026 Uiso 1 1 calc R . .
C38 C 1.0082(3) 0.5429(3) 0.3639(2) 0.0129(8) Uani 1 1 d . . .
H38 H 1.0290 0.6043 0.4019 0.016 Uiso 1 1 calc R . .
C39 C 0.8937(3) 0.4735(3) 0.3440(2) 0.0127(8) Uani 1 1 d . . .
C40 C 0.8215(4) 0.4911(3) 0.4018(3) 0.0204(9) Uani 1 1 d . . .
H40A H 0.7540 0.4889 0.3644 0.031 Uiso 1 1 calc R . .
H40B H 0.8639 0.5589 0.4371 0.031 Uiso 1 1 calc R . .
H40C H 0.8002 0.4368 0.4410 0.031 Uiso 1 1 calc R . .
C41 C 0.7347(3) 0.3156(3) 0.2833(3) 0.0154(8) Uani 1 1 d . . .
C42 C 0.6410(3) 0.3190(3) 0.2299(3) 0.0181(9) Uani 1 1 d . . .
C43 C 0.5352(4) 0.2397(3) 0.2309(3) 0.0243(10) Uani 1 1 d . . .
H43 H 0.4710 0.2403 0.1949 0.029 Uiso 1 1 calc R . .
C44 C 0.5216(4) 0.1604(3) 0.2831(3) 0.0290(11) Uani 1 1 d . . .
H44 H 0.4492 0.1065 0.2819 0.035 Uiso 1 1 calc R . .
C45 C 0.6149(4) 0.1606(3) 0.3373(3) 0.0257(10) Uani 1 1 d . . .
H45 H 0.6052 0.1071 0.3742 0.031 Uiso 1 1 calc R . .
C46 C 0.7232(3) 0.2375(3) 0.3389(3) 0.0172(8) Uani 1 1 d . . .
C47 C 0.6531(4) 0.4066(3) 0.1746(3) 0.0240(10) Uani 1 1 d . . .
H47A H 0.5830 0.3875 0.1318 0.036 Uiso 1 1 calc R . .
H47B H 0.7141 0.4199 0.1433 0.036 Uiso 1 1 calc R . .
H47C H 0.6699 0.4692 0.2129 0.036 Uiso 1 1 calc R . .
C48 C 0.8222(3) 0.2348(3) 0.3992(3) 0.0218(9) Uani 1 1 d . . .
H48A H 0.8616 0.2091 0.3646 0.033 Uiso 1 1 calc R . .
H48B H 0.7960 0.1887 0.4440 0.033 Uiso 1 1 calc R . .
H48C H 0.8732 0.3048 0.4280 0.033 Uiso 1 1 calc R . .
C49A C 0.8345(8) 0.1983(5) 0.1750(5) 0.0168(17) Uiso 0.596(9) 1 d P A 1
H49A H 0.7978 0.1568 0.2167 0.020 Uiso 0.596(9) 1 calc PR A 1
C50A C 0.9488(8) 0.2245(5) 0.1775(5) 0.0136(17) Uiso 0.596(9) 1 d P A 1
H50A H 0.9891 0.2011 0.2207 0.016 Uiso 0.596(9) 1 calc PR A 1
C51A C 1.0022(6) 0.2866(6) 0.1141(6) 0.0163(18) Uiso 0.596(9) 1 d P A 1
H51A H 1.0784 0.3032 0.1145 0.020 Uiso 0.596(9) 1 calc PR A 1
C52A C 0.9451(9) 0.3239(5) 0.0511(5) 0.0157(17) Uiso 0.596(9) 1 d P A 1
H52A H 0.9820 0.3653 0.0094 0.019 Uiso 0.596(9) 1 calc PR A 1
C53A C 0.8295(8) 0.2985(6) 0.0505(5) 0.0155(17) Uiso 0.596(9) 1 d P A 1
H53A H 0.7907 0.3255 0.0096 0.019 Uiso 0.596(9) 1 calc PR A 1
C54A C 0.7738(6) 0.2338(6) 0.1102(6) 0.0161(17) Uiso 0.596(9) 1 d P A 1
H54A H 0.6964 0.2139 0.1075 0.019 Uiso 0.596(9) 1 calc PR A 1
C49B C 0.8962(12) 0.2055(8) 0.1797(7) 0.014(2) Uiso 0.404(9) 1 d P A 2
H49B H 0.9014 0.1674 0.2278 0.017 Uiso 0.404(9) 1 calc PR A 2
C51B C 0.9873(11) 0.3195(8) 0.0717(8) 0.016(3) Uiso 0.404(9) 1 d P A 2
H51B H 1.0502 0.3549 0.0457 0.020 Uiso 0.404(9) 1 calc PR A 2
C50B C 0.9927(10) 0.2615(9) 0.1416(9) 0.015(3) Uiso 0.404(9) 1 d P A 2
H50B H 1.0612 0.2587 0.1646 0.018 Uiso 0.404(9) 1 calc PR A 2
C52B C 0.8846(11) 0.3234(7) 0.0414(6) 0.009(2) Uiso 0.404(9) 1 d P A 2
H52B H 0.8807 0.3662 -0.0032 0.011 Uiso 0.404(9) 1 calc PR A 2
C53B C 0.7874(10) 0.2665(9) 0.0742(8) 0.012(2) Uiso 0.404(9) 1 d P A 2
H53B H 0.7184 0.2675 0.0494 0.015 Uiso 0.404(9) 1 calc PR A 2
C54B C 0.7944(10) 0.2085(8) 0.1442(9) 0.014(2) Uiso 0.404(9) 1 d P A 2
H54B H 0.7300 0.1710 0.1678 0.016 Uiso 0.404(9) 1 calc PR A 2
C55 C 0.5105(4) 0.3690(3) 0.5749(3) 0.0260(10) Uani 1 1 d . . .
H55 H 0.5827 0.4312 0.5991 0.031 Uiso 1 1 calc R . .
C56 C 0.5129(9) 1.0005(8) 0.0415(6) 0.037(2) Uani 0.50 1 d P B -1
H56 H 0.5852 1.0303 0.0857 0.044 Uiso 0.50 1 calc PR B -1
N1 N 0.8597(3) 0.8929(2) 0.1699(2) 0.0121(7) Uani 1 1 d . . .
N2 N 1.0919(3) 0.9619(2) 0.2595(2) 0.0119(7) Uani 1 1 d . . .
N3 N 1.0796(3) 0.4597(2) 0.2698(2) 0.0118(7) Uani 1 1 d . A .
N4 N 0.8467(3) 0.3932(2) 0.2807(2) 0.0119(7) Uani 1 1 d . A .
Cl1 Cl 0.94469(8) 1.03779(7) 0.34370(6) 0.01547(19) Uani 1 1 d . . .
Cl2 Cl 0.93929(8) 0.53682(7) 0.13928(6) 0.01583(19) Uani 1 1 d . . .
Cl3 Cl 0.40124(10) 0.40764(9) 0.55757(8) 0.0342(3) Uani 1 1 d . . .
Cl4 Cl 0.52099(10) 0.31424(9) 0.47492(8) 0.0333(3) Uani 1 1 d . . .
Cl5 Cl 0.48577(10) 0.27710(9) 0.65251(8) 0.0348(3) Uani 1 1 d . . .
Cl6 Cl 0.4072(2) 0.9299(2) 0.09463(19) 0.0474(7) Uani 0.50 1 d P B -1
Cl7 Cl 0.4910(3) 1.1055(3) -0.0028(2) 0.0558(9) Uani 0.50 1 d P B -1
Cl8 Cl 0.5253(3) 0.9260(3) -0.0454(3) 0.0623(9) Uani 0.50 1 d P B -1
Os1 Os 0.936542(13) 0.868481(11) 0.291946(10) 0.01079(4) Uani 1 1 d . . .
Os2 Os 0.926518(13) 0.366986(11) 0.183251(10) 0.01103(4) Uani 1 1 d . . .

loop_
_atom_site_aniso_label
_atom_site_aniso_U_11
_atom_site_aniso_U_22
_atom_site_aniso_U_33
_atom_site_aniso_U_23
_atom_site_aniso_U_13
_atom_site_aniso_U_12
C1 0.014(2) 0.0126(18) 0.0108(19) 0.0040(15) -0.0006(16) 0.0042(16)
C2 0.020(2) 0.019(2) 0.013(2) 0.0034(16) 0.0007(17) 0.0083(17)
C3 0.025(2) 0.017(2) 0.016(2) -0.0029(17) -0.0001(18) 0.0020(18)
C4 0.021(2) 0.023(2) 0.022(2) 0.0000(18) -0.0010(19) -0.0010(18)
C5 0.016(2) 0.030(2) 0.019(2) 0.0042(18) 0.0009(18) 0.0064(19)
C6 0.017(2) 0.017(2) 0.012(2) 0.0046(16) 0.0022(17) 0.0044(17)
C7 0.031(3) 0.019(2) 0.016(2) -0.0010(17) 0.0062(19) 0.0103(19)
C8 0.018(2) 0.025(2) 0.019(2) 0.0004(17) 0.0035(18) 0.0107(18)
C9 0.016(2) 0.0162(19) 0.0097(19) 0.0004(15) 0.0039(16) 0.0089(16)
C10 0.016(2) 0.019(2) 0.014(2) 0.0035(16) -0.0006(17) 0.0080(17)
C11 0.018(2) 0.0109(18) 0.0141(19) 0.0058(15) 0.0064(16) 0.0081(16)
C12 0.016(2) 0.0108(18) 0.0127(19) 0.0005(15) 0.0054(16) 0.0058(16)
C13 0.013(2) 0.018(2) 0.016(2) 0.0058(16) 0.0025(17) 0.0035(16)
C14 0.013(2) 0.0130(18) 0.015(2) 0.0030(15) 0.0016(16) 0.0054(16)
C15 0.015(2) 0.0144(19) 0.014(2) 0.0030(15) 0.0031(17) 0.0027(16)
C16 0.015(2) 0.025(2) 0.015(2) 0.0027(17) -0.0047(17) 0.0045(17)
C17 0.018(2) 0.026(2) 0.028(3) 0.0082(19) -0.003(2) 0.0122(19)
C18 0.021(2) 0.020(2) 0.025(2) 0.0039(18) 0.0036(19) 0.0114(18)
C19 0.019(2) 0.016(2) 0.017(2) 0.0029(16) 0.0039(18) 0.0069(17)
C20 0.027(2) 0.020(2) 0.020(2) -0.0004(17) 0.0056(19) 0.0136(19)
C21 0.021(2) 0.026(2) 0.018(2) -0.0060(18) 0.0002(18) 0.0064(19)
C22 0.029(2) 0.019(2) 0.020(2) 0.0066(17) 0.015(2) 0.0106(19)
C23 0.036(3) 0.013(2) 0.009(2) 0.0026(16) 0.0008(19) 0.0010(18)
C24 0.021(2) 0.017(2) 0.023(2) 0.0134(18) -0.0029(19) 0.0062(18)
C25 0.028(2) 0.014(2) 0.027(2) 0.0106(17) 0.011(2) 0.0151(18)
C26 0.028(2) 0.0076(18) 0.016(2) 0.0045(15) 0.0066(18) 0.0057(17)
C27 0.016(2) 0.0128(19) 0.017(2) 0.0064(16) 0.0010(17) 0.0021(16)
C28 0.014(2) 0.0154(19) 0.0125(19) -0.0003(15) 0.0002(16) 0.0063(16)
C29 0.0102(19) 0.0138(19) 0.017(2) 0.0015(16) 0.0033(16) 0.0054(16)
C30 0.021(2) 0.022(2) 0.024(2) 0.0018(18) 0.0004(19) 0.0124(18)
C31 0.020(2) 0.032(2) 0.033(3) 0.000(2) 0.007(2) 0.017(2)
C32 0.015(2) 0.029(2) 0.027(2) 0.0009(19) 0.0079(19) 0.0061(18)
C33 0.021(2) 0.019(2) 0.017(2) 0.0004(16) 0.0036(18) 0.0090(18)
C34 0.020(2) 0.018(2) 0.020(2) 0.0062(17) 0.0024(18) 0.0089(17)
C35 0.027(3) 0.027(2) 0.024(2) 0.0083(19) 0.011(2) 0.011(2)
C36 0.016(2) 0.0078(17) 0.0137(19) 0.0053(15) 0.0027(16) 0.0046(15)
C37 0.014(2) 0.0135(19) 0.019(2) 0.0006(16) 0.0029(17) 0.0018(16)
C38 0.018(2) 0.0139(18) 0.0106(19) 0.0006(15) -0.0003(16) 0.0112(16)
C39 0.019(2) 0.0144(18) 0.0102(19) 0.0031(15) 0.0034(16) 0.0118(16)
C40 0.026(2) 0.024(2) 0.015(2) 0.0038(17) 0.0102(18) 0.0130(19)
C41 0.016(2) 0.018(2) 0.013(2) 0.0023(16) 0.0065(17) 0.0071(17)
C42 0.016(2) 0.020(2) 0.021(2) 0.0042(17) 0.0046(18) 0.0106(17)
C43 0.014(2) 0.028(2) 0.028(3) 0.0061(19) 0.0009(19) 0.0081(18)
C44 0.014(2) 0.027(2) 0.039(3) 0.010(2) 0.009(2) 0.0009(19)
C45 0.021(2) 0.023(2) 0.034(3) 0.0150(19) 0.009(2) 0.0086(19)
C46 0.017(2) 0.022(2) 0.015(2) 0.0059(16) 0.0050(17) 0.0102(17)
C47 0.018(2) 0.027(2) 0.028(2) 0.0095(19) -0.0001(19) 0.0121(19)
C48 0.022(2) 0.021(2) 0.021(2) 0.0070(17) 0.0032(19) 0.0082(18)
C55 0.018(2) 0.028(2) 0.029(3) 0.0066(19) 0.006(2) 0.0062(19)
C56 0.032(6) 0.037(5) 0.035(6) -0.004(5) -0.005(5) 0.016(5)
N1 0.0101(16) 0.0130(15) 0.0117(16) 0.0014(13) 0.0013(13) 0.0040(13)
N2 0.0114(16) 0.0139(15) 0.0113(16) 0.0011(12) 0.0015(13) 0.0067(13)
N3 0.0097(16) 0.0132(15) 0.0108(16) 0.0023(12) 0.0017(13) 0.0036(13)
N4 0.0125(17) 0.0128(15) 0.0113(16) 0.0040(13) 0.0017(13) 0.0067(13)
Cl1 0.0194(5) 0.0120(4) 0.0144(5) -0.0006(4) 0.0026(4) 0.0068(4)
Cl2 0.0209(5) 0.0142(4) 0.0142(5) 0.0052(4) 0.0047(4) 0.0087(4)
Cl3 0.0241(6) 0.0422(7) 0.0435(7) 0.0198(6) 0.0146(5) 0.0174(5)
Cl4 0.0246(6) 0.0427(7) 0.0286(6) 0.0014(5) 0.0046(5) 0.0117(5)
Cl5 0.0281(6) 0.0429(7) 0.0367(7) 0.0186(6) 0.0100(5) 0.0166(5)
Cl6 0.0406(16) 0.0448(15) 0.0513(18) 0.0089(13) 0.0116(14) 0.0127(13)
Cl7 0.048(2) 0.0510(19) 0.056(2) 0.0159(16) -0.0050(17) 0.0158(15)
Cl8 0.050(2) 0.068(2) 0.072(3) 0.008(2) 0.020(2) 0.0255(18)
Os1 0.01273(8) 0.00950(7) 0.00929(8) 0.00121(6) 0.00175(6) 0.00427(6)
Os2 0.01337(8) 0.00991(7) 0.00955(8) 0.00058(6) 0.00191(6) 0.00507(6)

loop_
_atom_type_symbol
_atom_type_description
_atom_type_scat_dispersion_real
_atom_type_scat_dispersion_imag
_atom_type_scat_source
C C 0.0033 0.0016 'International Tables Vol C Tables 4.2.6.8 and 6.1.1.4'
H H 0.0000 0.0000 'International Tables Vol C Tables 4.2.6.8 and 6.1.1.4'
N N 0.0061 0.0033 'International Tables Vol C Tables 4.2.6.8 and 6.1.1.4'
Cl Cl 0.1484 0.1585 'International Tables Vol C Tables 4.2.6.8 and 6.1.1.4'
Os Os -1.2165 7.6030 'International Tables Vol C Tables 4.2.6.8 and 6.1.1.4'

loop_
_geom_angle_atom_site_label_1
_geom_angle_atom_site_label_2
_geom_angle_atom_site_label_3
_geom_angle
C6 C1 C2 120.7(4)
C6 C1 N1 119.6(3)
C2 C1 N1 119.7(3)
C3 C2 C1 118.6(4)
C3 C2 C7 120.0(4)
C1 C2 C7 121.4(4)
C4 C3 C2 121.3(4)
C4 C3 H3 119.3
C2 C3 H3 119.3
C3 C4 C5 119.8(4)
C3 C4 H4 120.1
C5 C4 H4 120.1
C4 C5 C6 121.1(4)
C4 C5 H5 119.4
C6 C5 H5 119.4
C1 C6 C5 118.4(4)
C1 C6 C8 121.5(3)
C5 C6 C8 120.1(4)
C2 C7 H7A 109.5
C2 C7 H7B 109.5
H7A C7 H7B 109.5
C2 C7 H7C 109.5
H7A C7 H7C 109.5
H7B C7 H7C 109.5
C6 C8 H8A 109.5
C6 C8 H8B 109.5
H8A C8 H8B 109.5
C6 C8 H8C 109.5
H8A C8 H8C 109.5
H8B C8 H8C 109.5
N1 C9 C11 124.3(4)
N1 C9 C10 119.6(3)
C11 C9 C10 116.1(3)
C9 C10 H10A 109.5
C9 C10 H10B 109.5
H10A C10 H10B 109.5
C9 C10 H10C 109.5
H10A C10 H10C 109.5
H10B C10 H10C 109.5
C12 C11 C9 127.2(3)
C12 C11 H11 116.4
C9 C11 H11 116.4
N2 C12 C11 124.6(3)
N2 C12 C13 118.9(3)
C11 C12 C13 116.4(3)
C12 C13 H13A 109.5
C12 C13 H13B 109.5
H13A C13 H13B 109.5
C12 C13 H13C 109.5
H13A C13 H13C 109.5
H13B C13 H13C 109.5
C15 C14 C19 120.6(4)
C15 C14 N2 120.7(3)
C19 C14 N2 118.7(3)
C16 C15 C14 118.9(3)
C16 C15 C21 119.7(4)
C14 C15 C21 121.4(4)
C17 C16 C15 121.4(4)
C17 C16 H16 119.3
C15 C16 H16 119.3
C16 C17 C18 118.9(4)
C16 C17 H17 120.5
C18 C17 H17 120.5
C17 C18 C19 121.7(4)
C17 C18 H18 119.2
C19 C18 H18 119.2
C18 C19 C14 118.4(4)
C18 C19 C20 119.8(3)
C14 C19 C20 121.8(4)
C19 C20 H20A 109.5
C19 C20 H20B 109.5
H20A C20 H20B 109.5
C19 C20 H20C 109.5
H20A C20 H20C 109.5
H20B C20 H20C 109.5
C15 C21 H21A 109.5
C15 C21 H21B 109.5
H21A C21 H21B 109.5
C15 C21 H21C 109.5
H21A C21 H21C 109.5
H21B C21 H21C 109.5
C27 C22 C23 120.1(4)
C27 C22 Os1 72.1(2)
C23 C22 Os1 71.4(2)
C27 C22 H22 120.0
C23 C22 H22 120.0
Os1 C22 H22 128.9
C24 C23 C22 120.0(4)
C24 C23 Os1 71.6(2)
C22 C23 Os1 70.8(2)
C24 C23 H23 120.0
C22 C23 H23 120.0
Os1 C23 H23 130.1
C23 C24 C25 120.0(4)
C23 C24 Os1 71.3(2)
C25 C24 Os1 70.1(2)
C23 C24 H24 120.0
C25 C24 H24 120.0
Os1 C24 H24 131.3
C26 C25 C24 119.9(4)
C26 C25 Os1 71.3(2)
C24 C25 Os1 71.8(2)
C26 C25 H25 120.1
C24 C25 H25 120.1
Os1 C25 H25 129.2
C25 C26 C27 120.0(4)
C25 C26 Os1 71.3(2)
C27 C26 Os1 72.1(2)
C25 C26 H26 120.0
C27 C26 H26 120.0
Os1 C26 H26 128.9
C22 C27 C26 120.0(4)
C22 C27 Os1 70.8(2)
C26 C27 Os1 70.0(2)
C22 C27 H27 120.0
C26 C27 H27 120.0
Os1 C27 H27 132.1
C33 C28 C29 121.0(4)
C33 C28 N3 120.3(3)
C29 C28 N3 118.6(3)
C30 C29 C28 118.2(4)
C30 C29 C34 119.9(4)
C28 C29 C34 121.9(3)
C31 C30 C29 121.0(4)
C31 C30 H30 119.5
C29 C30 H30 119.5
C32 C31 C30 119.8(4)
C32 C31 H31 120.1
C30 C31 H31 120.1
C31 C32 C33 121.6(4)
C31 C32 H32 119.2
C33 C32 H32 119.2
C32 C33 C28 118.3(4)
C32 C33 C35 120.0(4)
C28 C33 C35 121.7(4)
C29 C34 H34A 109.5
C29 C34 H34B 109.5
H34A C34 H34B 109.5
C29 C34 H34C 109.5
H34A C34 H34C 109.5
H34B C34 H34C 109.5
C33 C35 H35A 109.5
C33 C35 H35B 109.5
H35A C35 H35B 109.5
C33 C35 H35C 109.5
H35A C35 H35C 109.5
H35B C35 H35C 109.5
N3 C36 C38 124.5(3)
N3 C36 C37 119.3(3)
C38 C36 C37 116.2(3)
C36 C37 H37A 109.5
C36 C37 H37B 109.5
H37A C37 H37B 109.5
C36 C37 H37C 109.5
H37A C37 H37C 109.5
H37B C37 H37C 109.5
C36 C38 C39 127.2(3)
C36 C38 H38 116.4
C39 C38 H38 116.4
N4 C39 C38 124.6(3)
N4 C39 C40 119.2(3)
C38 C39 C40 116.2(3)
C39 C40 H40A 109.5
C39 C40 H40B 109.5
H40A C40 H40B 109.5
C39 C40 H40C 109.5
H40A C40 H40C 109.5
H40B C40 H40C 109.5
C46 C41 C42 121.6(4)
C46 C41 N4 118.6(3)
C42 C41 N4 119.8(3)
C43 C42 C41 117.9(4)
C43 C42 C47 120.6(4)
C41 C42 C47 121.5(4)
C44 C43 C42 121.7(4)
C44 C43 H43 119.1
C42 C43 H43 119.1
C43 C44 C45 119.3(4)
C43 C44 H44 120.3
C45 C44 H44 120.3
C44 C45 C46 121.7(4)
C44 C45 H45 119.2
C46 C45 H45 119.2
C45 C46 C41 117.7(4)
C45 C46 C48 119.8(4)
C41 C46 C48 122.5(4)
C42 C47 H47A 109.5
C42 C47 H47B 109.5
H47A C47 H47B 109.5
C42 C47 H47C 109.5
H47A C47 H47C 109.5
H47B C47 H47C 109.5
C46 C48 H48A 109.5
C46 C48 H48B 109.5
H48A C48 H48B 109.5
C46 C48 H48C 109.5
H48A C48 H48C 109.5
H48B C48 H48C 109.5
C50A C49A C54A 120.7(6)
C50A C49A Os2 71.4(4)
C54A C49A Os2 71.8(4)
C50A C49A H49A 119.6
C54A C49A H49A 119.6
Os2 C49A H49A 129.6
C49A C50A C51A 118.7(7)
C49A C50A Os2 70.9(4)
C51A C50A Os2 71.2(4)
C49A C50A H50A 120.6
C51A C50A H50A 120.6
Os2 C50A H50A 129.6
C52A C51A C50A 121.6(7)
C52A C51A Os2 71.8(4)
C50A C51A Os2 70.9(4)
C52A C51A H51A 119.2
C50A C51A H51A 119.2
Os2 C51A H51A 130.9
C51A C52A C53A 119.0(7)
C51A C52A Os2 71.2(4)
C53A C52A Os2 69.9(4)
C51A C52A H52A 120.5
C53A C52A H52A 120.5
Os2 C52A H52A 131.1
C54A C53A C52A 120.4(7)
C54A C53A Os2 72.4(4)
C52A C53A Os2 71.8(4)
C54A C53A H53A 119.8
C52A C53A H53A 119.8
Os2 C53A H53A 128.2
C53A C54A C49A 119.5(7)
C53A C54A Os2 70.2(4)
C49A C54A Os2 70.2(4)
C53A C54A H54A 120.3
C49A C54A H54A 120.3
Os2 C54A H54A 132.2
C54B C49B C50B 118.9(10)
C54B C49B Os2 71.8(6)
C50B C49B Os2 71.4(6)
C54B C49B H49B 120.6
C50B C49B H49B 120.6
Os2 C49B H49B 128.4
C50B C51B C52B 117.1(9)
C50B C51B Os2 69.8(6)
C52B C51B Os2 68.8(5)
C50B C51B H51B 121.4
C52B C51B H51B 121.4
Os2 C51B H51B 132.7
C51B C50B C49B 121.5(10)
C51B C50B Os2 73.5(6)
C49B C50B Os2 70.0(5)
C51B C50B H50B 119.3
C49B C50B H50B 119.3
Os2 C50B H50B 129.8
C53B C52B C51B 123.1(9)
C53B C52B Os2 72.8(5)
C51B C52B Os2 74.0(6)
C53B C52B H52B 118.5
C51B C52B H52B 118.5
Os2 C52B H52B 126.8
C54B C53B C52B 118.8(9)
C54B C53B Os2 70.6(6)
C52B C53B Os2 69.7(5)
C54B C53B H53B 120.6
C52B C53B H53B 120.6
Os2 C53B H53B 131.8
C53B C54B C49B 120.5(10)
C53B C54B Os2 72.3(6)
C49B C54B Os2 70.5(6)
C53B C54B H54B 119.7
C49B C54B H54B 119.7
Os2 C54B H54B 130.0
Cl3 C55 Cl4 111.1(2)
Cl3 C55 Cl5 109.7(2)
Cl4 C55 Cl5 109.5(2)
Cl3 C55 H55 108.8
Cl4 C55 H55 108.8
Cl5 C55 H55 108.8
Cl6 C56 Cl8 113.4(6)
Cl6 C56 Cl7 110.3(6)
Cl8 C56 Cl7 108.3(5)
Cl6 C56 H56 108.2
Cl8 C56 H56 108.2
Cl7 C56 H56 108.2
C9 N1 C1 116.9(3)
C9 N1 Os1 125.5(3)
C1 N1 Os1 117.5(2)
C12 N2 C14 116.8(3)
C12 N2 Os1 125.1(3)
C14 N2 Os1 118.0(2)
C36 N3 C28 115.6(3)
C36 N3 Os2 125.1(3)
C28 N3 Os2 119.1(2)
C39 N4 C41 116.8(3)
C39 N4 Os2 124.9(3)
C41 N4 Os2 118.2(2)
N2 Os1 N1 87.36(12)
N2 Os1 C26 122.06(13)
N1 Os1 C26 95.50(14)
N2 Os1 C25 94.99(14)
N1 Os1 C25 122.53(14)
C26 Os1 C25 37.40(15)
N2 Os1 C22 153.92(14)
N1 Os1 C22 116.85(14)
C26 Os1 C22 68.06(14)
C25 Os1 C22 80.46(15)
N2 Os1 C23 116.72(14)
N1 Os1 C23 153.98(15)
C26 Os1 C23 80.40(14)
C25 Os1 C23 68.00(15)
C22 Os1 C23 37.83(15)
N2 Os1 C24 93.03(14)
N1 Os1 C24 160.60(13)
C26 Os1 C24 67.93(15)
C25 Os1 C24 38.09(15)
C22 Os1 C24 67.53(16)
C23 Os1 C24 37.02(16)
N2 Os1 C27 159.93(13)
N1 Os1 C27 93.53(13)
C26 Os1 C27 37.88(14)
C25 Os1 C27 67.69(15)
C22 Os1 C27 37.12(14)
C23 Os1 C27 67.43(15)
C24 Os1 C27 79.59(15)
N2 Os1 Cl1 83.71(8)
N1 Os1 Cl1 83.46(8)
C26 Os1 Cl1 154.19(11)
C25 Os1 Cl1 153.96(12)
C22 Os1 Cl1 89.32(10)
C23 Os1 Cl1 89.28(11)
C24 Os1 Cl1 115.89(11)
C27 Os1 Cl1 116.32(10)
N3 Os2 N4 87.19(12)
N3 Os2 C52B 131.8(4)
N4 Os2 C52B 136.9(4)
N3 Os2 C49B 109.4(4)
N4 Os2 C49B 106.7(3)
C52B Os2 C49B 80.0(4)
N3 Os2 C53A 150.7(3)
N4 Os2 C53A 119.7(3)
N3 Os2 C49A 125.6(3)
N4 Os2 C49A 93.4(2)
C53A Os2 C49A 68.2(3)
N3 Os2 C54B 144.6(4)
N4 Os2 C54B 91.9(3)
C52B Os2 C54B 67.3(4)
C49B Os2 C54B 37.6(4)
N3 Os2 C50B 91.2(3)
N4 Os2 C50B 141.5(4)
C52B Os2 C50B 66.6(4)
C49B Os2 C50B 38.6(4)
C54B Os2 C50B 68.1(4)
N3 Os2 C50A 96.7(2)
N4 Os2 C50A 118.6(2)
C53A Os2 C50A 81.1(3)
C49A Os2 C50A 37.7(3)
N3 Os2 C51A 92.4(2)
N4 Os2 C51A 156.3(3)
C53A Os2 C51A 67.9(3)
C49A Os2 C51A 67.7(3)
C50A Os2 C51A 37.9(3)
N3 Os2 C52A 113.8(3)
N4 Os2 C52A 157.8(3)
C53A Os2 C52A 38.3(3)
C49A Os2 C52A 80.5(3)
C50A Os2 C52A 68.1(3)
C51A Os2 C52A 37.0(3)
N3 Os2 C54A 163.5(3)
N4 Os2 C54A 94.1(2)
C53A Os2 C54A 37.4(3)
C49A Os2 C54A 37.9(3)
C50A Os2 C54A 68.3(3)
C51A Os2 C54A 79.9(3)
C52A Os2 C54A 68.0(3)

loop_
_geom_bond_atom_site_label_1
_geom_bond_atom_site_label_2
_geom_bond_distance
C1 C6 1.407(5)
C1 C2 1.413(5)
C1 N1 1.447(5)
C2 C3 1.401(5)
C2 C7 1.514(5)
C3 C4 1.380(6)
C3 H3 0.9500
C4 C5 1.389(6)
C4 H4 0.9500
C5 C6 1.407(5)
C5 H5 0.9500
C6 C8 1.516(5)
C7 H7A 0.9800
C7 H7B 0.9800
C7 H7C 0.9800
C8 H8A 0.9800
C8 H8B 0.9800
C8 H8C 0.9800
C9 N1 1.334(5)
C9 C11 1.411(5)
C9 C10 1.518(5)
C10 H10A 0.9800
C10 H10B 0.9800
C10 H10C 0.9800
C11 C12 1.403(5)
C11 H11 0.9500
C12 N2 1.339(5)
C12 C13 1.522(5)
C13 H13A 0.9800
C13 H13B 0.9800
C13 H13C 0.9800
C14 C15 1.406(5)
C14 C19 1.414(5)
C14 N2 1.447(5)
C15 C16 1.402(5)
C15 C21 1.519(5)
C16 C17 1.388(6)
C16 H16 0.9500
C17 C18 1.397(6)
C17 H17 0.9500
C18 C19 1.399(6)
C18 H18 0.9500
C19 C20 1.515(5)
C20 H20A 0.9800
C20 H20B 0.9800
C20 H20C 0.9800
C21 H21A 0.9800
C21 H21B 0.9800
C21 H21C 0.9800
C22 C27 1.404(5)
C22 C23 1.427(6)
C22 Os1 2.197(4)
C22 H22 0.9500
C23 C24 1.402(6)
C23 Os1 2.206(4)
C23 H23 0.9500
C24 C25 1.435(6)
C24 Os1 2.210(4)
C24 H24 0.9500
C25 C26 1.402(6)
C25 Os1 2.187(4)
C25 H25 0.9500
C26 C27 1.428(5)
C26 Os1 2.186(4)
C26 H26 0.9500
C27 Os1 2.213(4)
C27 H27 0.9500
C28 C33 1.408(5)
C28 C29 1.421(5)
C28 N3 1.451(5)
C29 C30 1.402(5)
C29 C34 1.505(5)
C30 C31 1.393(6)
C30 H30 0.9500
C31 C32 1.383(6)
C31 H31 0.9500
C32 C33 1.400(6)
C32 H32 0.9500
C33 C35 1.512(6)
C34 H34A 0.9800
C34 H34B 0.9800
C34 H34C 0.9800
C35 H35A 0.9800
C35 H35B 0.9800
C35 H35C 0.9800
C36 N3 1.340(4)
C36 C38 1.394(5)
C36 C37 1.515(5)
C37 H37A 0.9800
C37 H37B 0.9800
C37 H37C 0.9800
C38 C39 1.407(5)
C38 H38 0.9500
C39 N4 1.337(4)
C39 C40 1.522(5)
C40 H40A 0.9800
C40 H40B 0.9800
C40 H40C 0.9800
C41 C46 1.408(5)
C41 C42 1.409(5)
C41 N4 1.454(5)
C42 C43 1.399(6)
C42 C47 1.513(5)
C43 C44 1.385(6)
C43 H43 0.9500
C44 C45 1.388(6)
C44 H44 0.9500
C45 C46 1.403(5)
C45 H45 0.9500
C46 C48 1.509(5)
C47 H47A 0.9800
C47 H47B 0.9800
C47 H47C 0.9800
C48 H48A 0.9800
C48 H48B 0.9800
C48 H48C 0.9800
C49A C50A 1.416(10)
C49A C54A 1.431(11)
C49A Os2 2.190(7)
C49A H49A 0.9500
C50A C51A 1.427(11)
C50A Os2 2.197(7)
C50A H50A 0.9500
C51A C52A 1.400(11)
C51A Os2 2.201(7)
C51A H51A 0.9500
C52A C53A 1.441(11)
C52A Os2 2.209(7)
C52A H52A 0.9500
C53A C54A 1.408(10)
C53A Os2 2.183(7)
C53A H53A 0.9500
C54A Os2 2.211(7)
C54A H54A 0.9500
C49B C54B 1.409(16)
C49B C50B 1.445(16)
C49B Os2 2.176(10)
C49B H49B 0.9500
C51B C50B 1.399(16)
C51B C52B 1.411(15)
C51B Os2 2.242(10)
C51B H51B 0.9500
C50B Os2 2.195(10)
C50B H50B 0.9500
C52B C53B 1.410(14)
C52B Os2 2.176(9)
C52B H52B 0.9500
C53B C54B 1.404(15)
C53B Os2 2.216(10)
C53B H53B 0.9500
C54B Os2 2.193(10)
C54B H54B 0.9500
C55 Cl3 1.769(4)
C55 Cl4 1.771(4)
C55 Cl5 1.780(4)
C55 H55 1.0000
C56 Cl6 1.721(11)
C56 Cl8 1.770(10)
C56 Cl7 1.793(10)
C56 H56 1.0000
N1 Os1 2.111(3)
N2 Os1 2.110(3)
N3 Os2 2.104(3)
N4 Os2 2.112(3)
Cl1 Os1 2.4917(9)
Cl2 Os2 2.4993(9)

loop_
_geom_torsion_atom_site_label_1
_geom_torsion_atom_site_label_2
_geom_torsion_atom_site_label_3
_geom_torsion_atom_site_label_4
_geom_torsion
C6 C1 C2 C3 -1.4(6)
N1 C1 C2 C3 177.4(3)
C6 C1 C2 C7 176.8(4)
N1 C1 C2 C7 -4.3(6)
C1 C2 C3 C4 -0.5(6)
C7 C2 C3 C4 -178.8(4)
C2 C3 C4 C5 1.7(7)
C3 C4 C5 C6 -1.0(7)
C2 C1 C6 C5 2.1(6)
N1 C1 C6 C5 -176.8(3)
C2 C1 C6 C8 -177.1(4)
N1 C1 C6 C8 4.1(6)
C4 C5 C6 C1 -0.9(6)
C4 C5 C6 C8 178.3(4)
N1 C9 C11 C12 12.4(6)
C10 C9 C11 C12 -165.9(3)
C9 C11 C12 N2 -11.4(6)
C9 C11 C12 C13 166.4(3)
C19 C14 C15 C16 -1.8(6)
N2 C14 C15 C16 176.2(3)
C19 C14 C15 C21 179.1(4)
N2 C14 C15 C21 -2.9(6)
C14 C15 C16 C17 0.2(6)
C21 C15 C16 C17 179.2(4)
C15 C16 C17 C18 1.5(6)
C16 C17 C18 C19 -1.5(6)
C17 C18 C19 C14 -0.2(6)
C17 C18 C19 C20 179.6(4)
C15 C14 C19 C18 1.8(6)
N2 C14 C19 C18 -176.2(3)
C15 C14 C19 C20 -177.9(4)
N2 C14 C19 C20 4.0(6)
C27 C22 C23 C24 1.1(6)
Os1 C22 C23 C24 -54.1(3)
C27 C22 C23 Os1 55.2(3)
C22 C23 C24 C25 1.3(6)
Os1 C23 C24 C25 -52.4(3)
C22 C23 C24 Os1 53.7(3)
C23 C24 C25 C26 -1.6(6)
Os1 C24 C25 C26 -54.6(3)
C23 C24 C25 Os1 53.0(3)
C24 C25 C26 C27 -0.4(6)
Os1 C25 C26 C27 -55.3(3)
C24 C25 C26 Os1 54.9(3)
C23 C22 C27 C26 -3.1(6)
Os1 C22 C27 C26 51.8(3)
C23 C22 C27 Os1 -54.9(3)
C25 C26 C27 C22 2.8(6)
Os1 C26 C27 C22 -52.1(3)
C25 C26 C27 Os1 54.9(3)
C33 C28 C29 C30 -0.5(6)
N3 C28 C29 C30 179.0(3)
C33 C28 C29 C34 179.0(4)
N3 C28 C29 C34 -1.5(5)
C28 C29 C30 C31 0.0(6)
C34 C29 C30 C31 -179.5(4)
C29 C30 C31 C32 1.0(6)
C30 C31 C32 C33 -1.6(7)
C31 C32 C33 C28 1.1(6)
C31 C32 C33 C35 179.7(4)
C29 C28 C33 C32 0.0(6)
N3 C28 C33 C32 -179.5(3)
C29 C28 C33 C35 -178.6(4)
N3 C28 C33 C35 1.9(6)
N3 C36 C38 C39 11.3(6)
C37 C36 C38 C39 -166.3(4)
C36 C38 C39 N4 -12.1(6)
C36 C38 C39 C40 165.7(4)
C46 C41 C42 C43 -2.5(6)
N4 C41 C42 C43 176.7(3)
C46 C41 C42 C47 176.1(4)
N4 C41 C42 C47 -4.7(5)
C41 C42 C43 C44 0.7(6)
C47 C42 C43 C44 -177.9(4)
C42 C43 C44 C45 1.4(7)
C43 C44 C45 C46 -1.7(7)
C44 C45 C46 C41 0.0(6)
C44 C45 C46 C48 179.7(4)
C42 C41 C46 C45 2.2(6)
N4 C41 C46 C45 -177.0(3)
C42 C41 C46 C48 -177.6(4)
N4 C41 C46 C48 3.3(5)
C54A C49A C50A C51A -0.2(9)
Os2 C49A C50A C51A -54.6(5)
C54A C49A C50A Os2 54.4(5)
C49A C50A C51A C52A 1.4(9)
Os2 C50A C51A C52A -53.1(6)
C49A C50A C51A Os2 54.5(5)
C50A C51A C52A C53A -0.1(9)
Os2 C51A C52A C53A -52.8(5)
C50A C51A C52A Os2 52.7(6)
C51A C52A C53A C54A -2.5(9)
Os2 C52A C53A C54A -55.9(5)
C51A C52A C53A Os2 53.4(5)
C52A C53A C54A C49A 3.6(9)
Os2 C53A C54A C49A -51.9(5)
C52A C53A C54A Os2 55.6(5)
C50A C49A C54A C53A -2.3(9)
Os2 C49A C54A C53A 51.9(5)
C50A C49A C54A Os2 -54.2(5)
C52B C51B C50B C49B 1.6(13)
Os2 C51B C50B C49B 53.2(8)
C52B C51B C50B Os2 -51.6(7)
C54B C49B C50B C51B 1.1(14)
Os2 C49B C50B C51B -54.7(8)
C54B C49B C50B Os2 55.8(8)
C50B C51B C52B C53B -4.3(13)
Os2 C51B C52B C53B -56.4(8)
C50B C51B C52B Os2 52.0(8)
C51B C52B C53B C54B 4.3(13)
Os2 C52B C53B C54B -52.6(7)
C51B C52B C53B Os2 56.9(8)
C52B C53B C54B C49B -1.3(13)
Os2 C53B C54B C49B -53.5(8)
C52B C53B C54B Os2 52.2(7)
C50B C49B C54B C53B -1.2(13)
Os2 C49B C54B C53B 54.4(8)
C50B C49B C54B Os2 -55.6(8)
C11 C9 N1 C1 -167.4(3)
C10 C9 N1 C1 10.9(5)
C11 C9 N1 Os1 9.6(5)
C10 C9 N1 Os1 -172.1(2)
C6 C1 N1 C9 -98.7(4)
C2 C1 N1 C9 82.4(4)
C6 C1 N1 Os1 84.0(4)
C2 C1 N1 Os1 -94.8(4)
C11 C12 N2 C14 165.3(3)
C13 C12 N2 C14 -12.4(5)
C11 C12 N2 Os1 -11.4(5)
C13 C12 N2 Os1 170.8(2)
C15 C14 N2 C12 99.3(4)
C19 C14 N2 C12 -82.6(4)
C15 C14 N2 Os1 -83.7(4)
C19 C14 N2 Os1 94.4(4)
C38 C36 N3 C28 -164.0(3)
C37 C36 N3 C28 13.6(5)
C38 C36 N3 Os2 12.4(5)
C37 C36 N3 Os2 -170.0(3)
C33 C28 N3 C36 -97.9(4)
C29 C28 N3 C36 82.6(4)
C33 C28 N3 Os2 85.5(4)
C29 C28 N3 Os2 -94.0(4)
C38 C39 N4 C41 165.2(4)
C40 C39 N4 C41 -12.5(5)
C38 C39 N4 Os2 -10.9(5)
C40 C39 N4 Os2 171.4(3)
C46 C41 N4 C39 -83.3(4)
C42 C41 N4 C39 97.5(4)
C46 C41 N4 Os2 93.1(4)
C42 C41 N4 Os2 -86.1(4)
C12 N2 Os1 N1 22.3(3)
C14 N2 Os1 N1 -154.4(3)
C12 N2 Os1 C26 117.2(3)
C14 N2 Os1 C26 -59.6(3)
C12 N2 Os1 C25 144.8(3)
C14 N2 Os1 C25 -32.0(3)
C12 N2 Os1 C22 -136.8(3)
C14 N2 Os1 C22 46.5(4)
C12 N2 Os1 C23 -147.4(3)
C14 N2 Os1 C23 35.9(3)
C12 N2 Os1 C24 -177.1(3)
C14 N2 Os1 C24 6.2(3)
C12 N2 Os1 C27 115.4(4)
C14 N2 Os1 C27 -61.3(5)
C12 N2 Os1 Cl1 -61.4(3)
C14 N2 Os1 Cl1 121.9(2)
C9 N1 Os1 N2 -21.5(3)
C1 N1 Os1 N2 155.5(3)
C9 N1 Os1 C26 -143.5(3)
C1 N1 Os1 C26 33.5(3)
C9 N1 Os1 C25 -115.8(3)
C1 N1 Os1 C25 61.2(3)
C9 N1 Os1 C22 148.4(3)
C1 N1 Os1 C22 -34.7(3)
C9 N1 Os1 C23 137.2(3)
C1 N1 Os1 C23 -45.9(4)
C9 N1 Os1 C24 -113.1(5)
C1 N1 Os1 C24 63.8(5)
C9 N1 Os1 C27 178.6(3)
C1 N1 Os1 C27 -4.5(3)
C9 N1 Os1 Cl1 62.5(3)
C1 N1 Os1 Cl1 -120.6(2)
C25 C26 Os1 N2 49.5(3)
C27 C26 Os1 N2 -179.0(2)
C25 C26 Os1 N1 139.8(2)
C27 C26 Os1 N1 -88.7(2)
C27 C26 Os1 C25 131.5(4)
C25 C26 Os1 C22 -103.5(3)
C27 C26 Os1 C22 28.1(2)
C25 C26 Os1 C23 -66.2(3)
C27 C26 Os1 C23 65.4(2)
C25 C26 Os1 C24 -29.8(2)
C27 C26 Os1 C24 101.7(3)
C25 C26 Os1 C27 -131.5(4)
C25 C26 Os1 Cl1 -133.9(3)
C27 C26 Os1 Cl1 -2.4(4)
C26 C25 Os1 N2 -139.7(2)
C24 C25 Os1 N2 88.5(2)
C26 C25 Os1 N1 -49.7(3)
C24 C25 Os1 N1 178.6(2)
C24 C25 Os1 C26 -131.7(4)
C26 C25 Os1 C22 66.2(2)
C24 C25 Os1 C22 -65.6(3)
C26 C25 Os1 C23 103.4(3)
C24 C25 Os1 C23 -28.3(2)
C26 C25 Os1 C24 131.7(4)
C26 C25 Os1 C27 29.8(2)
C24 C25 Os1 C27 -101.9(3)
C26 C25 Os1 Cl1 134.4(2)
C24 C25 Os1 Cl1 2.7(4)
C27 C22 Os1 N2 -147.2(3)
C23 C22 Os1 N2 -15.6(4)
C27 C22 Os1 N1 56.3(3)
C23 C22 Os1 N1 -172.0(2)
C27 C22 Os1 C26 -28.6(2)
C23 C22 Os1 C26 103.0(3)
C27 C22 Os1 C25 -65.4(2)
C23 C22 Os1 C25 66.2(2)
C27 C22 Os1 C23 -131.7(3)
C27 C22 Os1 C24 -102.9(3)
C23 C22 Os1 C24 28.8(2)
C23 C22 Os1 C27 131.7(3)
C27 C22 Os1 Cl1 138.6(2)
C23 C22 Os1 Cl1 -89.7(2)
C24 C23 Os1 N2 -55.3(3)
C22 C23 Os1 N2 172.4(2)
C24 C23 Os1 N1 148.7(3)
C22 C23 Os1 N1 16.4(4)
C24 C23 Os1 C26 65.9(2)
C22 C23 Os1 C26 -66.4(2)
C24 C23 Os1 C25 29.1(2)
C22 C23 Os1 C25 -103.2(2)
C24 C23 Os1 C22 132.3(3)
C22 C23 Os1 C24 -132.3(3)
C24 C23 Os1 C27 103.1(3)
C22 C23 Os1 C27 -29.2(2)
C24 C23 Os1 Cl1 -137.9(2)
C22 C23 Os1 Cl1 89.8(2)
C23 C24 Os1 N2 132.7(2)
C25 C24 Os1 N2 -94.2(2)
C23 C24 Os1 N1 -136.7(4)
C25 C24 Os1 N1 -3.6(6)
C23 C24 Os1 C26 -103.8(3)
C25 C24 Os1 C26 29.3(2)
C23 C24 Os1 C25 -133.1(4)
C23 C24 Os1 C22 -29.4(2)
C25 C24 Os1 C22 103.7(3)
C25 C24 Os1 C23 133.1(4)
C23 C24 Os1 C27 -66.1(2)
C25 C24 Os1 C27 67.0(2)
C23 C24 Os1 Cl1 48.2(3)
C25 C24 Os1 Cl1 -178.7(2)
C22 C27 Os1 N2 136.1(4)
C26 C27 Os1 N2 2.5(5)
C22 C27 Os1 N1 -131.9(2)
C26 C27 Os1 N1 94.4(2)
C22 C27 Os1 C26 133.6(4)
C22 C27 Os1 C25 104.2(3)
C26 C27 Os1 C25 -29.4(2)
C26 C27 Os1 C22 -133.6(4)
C22 C27 Os1 C23 29.7(2)
C26 C27 Os1 C23 -103.9(3)
C22 C27 Os1 C24 66.4(3)
C26 C27 Os1 C24 -67.3(2)
C22 C27 Os1 Cl1 -47.5(3)
C26 C27 Os1 Cl1 178.9(2)
C36 N3 Os2 N4 -23.7(3)
C28 N3 Os2 N4 152.5(3)
C36 N3 Os2 C52B 135.7(4)
C28 N3 Os2 C52B -48.1(5)
C36 N3 Os2 C49B -130.4(4)
C28 N3 Os2 C49B 45.8(4)
C36 N3 Os2 C53A 134.0(4)
C28 N3 Os2 C53A -49.8(5)
C36 N3 Os2 C49A -115.9(4)
C28 N3 Os2 C49A 60.3(4)
C36 N3 Os2 C54B -113.0(5)
C28 N3 Os2 C54B 63.3(5)
C36 N3 Os2 C50B -165.3(5)
C28 N3 Os2 C50B 11.0(5)
C36 N3 Os2 C50A -142.2(4)
C28 N3 Os2 C50A 34.0(3)
C36 N3 Os2 C51A -180.0(4)
C28 N3 Os2 C51A -3.7(4)
C36 N3 Os2 C52A 148.7(4)
C28 N3 Os2 C52A -35.0(4)
C36 N3 Os2 C54A -118.6(8)
C28 N3 Os2 C54A 57.6(8)
C39 N4 Os2 N3 23.0(3)
C41 N4 Os2 N3 -153.1(3)
C39 N4 Os2 C52B -134.5(4)
C41 N4 Os2 C52B 49.5(5)
C39 N4 Os2 C49B 132.4(5)
C41 N4 Os2 C49B -43.7(5)
C39 N4 Os2 C53A -144.7(4)
C41 N4 Os2 C53A 39.3(4)
C39 N4 Os2 C49A 148.5(4)
C41 N4 Os2 C49A -27.5(4)
C39 N4 Os2 C54B 167.5(5)
C41 N4 Os2 C54B -8.5(5)
C39 N4 Os2 C50B 111.4(5)
C41 N4 Os2 C50B -64.6(5)
C39 N4 Os2 C50A 119.1(4)
C41 N4 Os2 C50A -57.0(4)
C39 N4 Os2 C51A 112.5(6)
C41 N4 Os2 C51A -63.6(6)
C39 N4 Os2 C52A -138.5(5)
C41 N4 Os2 C52A 45.5(6)
C39 N4 Os2 C54A -173.5(4)
C41 N4 Os2 C54A 10.5(4)
C53B C52B Os2 N3 173.1(5)
C51B C52B Os2 N3 40.0(7)
C53B C52B Os2 N4 -37.8(7)
C51B C52B Os2 N4 -170.9(5)
C53B C52B Os2 C49B 66.0(6)
C51B C52B Os2 C49B -67.1(6)
C53B C52B Os2 C54B 28.9(6)
C51B C52B Os2 C54B -104.2(7)
C53B C52B Os2 C50B 103.9(6)
C51B C52B Os2 C50B -29.2(6)
C54B C49B Os2 N3 163.5(6)
C50B C49B Os2 N3 -66.2(7)
C54B C49B Os2 N4 70.5(7)
C50B C49B Os2 N4 -159.1(6)
C54B C49B Os2 C52B -65.6(7)
C50B C49B Os2 C52B 64.7(7)
C50B C49B Os2 C54B 130.3(9)
C54B C49B Os2 C50B -130.3(9)
C54A C53A Os2 N3 153.6(5)
C52A C53A Os2 N3 22.1(7)
C54A C53A Os2 N4 -52.3(5)
C52A C53A Os2 N4 176.2(4)
C54A C53A Os2 C49A 28.8(4)
C52A C53A Os2 C49A -102.7(5)
C54A C53A Os2 C50A 65.7(4)
C52A C53A Os2 C50A -65.8(4)
C54A C53A Os2 C51A 102.7(5)
C52A C53A Os2 C51A -28.8(4)
C54A C53A Os2 C52A 131.5(6)
C52A C53A Os2 C54A -131.5(6)
C50A C49A Os2 N3 -46.1(5)
C54A C49A Os2 N3 -178.7(4)
C50A C49A Os2 N4 -135.1(4)
C54A C49A Os2 N4 92.3(4)
C50A C49A Os2 C53A 104.2(5)
C54A C49A Os2 C53A -28.4(4)
C54A C49A Os2 C50A -132.6(6)
C50A C49A Os2 C51A 30.1(4)
C54A C49A Os2 C51A -102.5(5)
C50A C49A Os2 C52A 66.4(5)
C54A C49A Os2 C52A -66.3(4)
C50A C49A Os2 C54A 132.6(6)
C53B C54B Os2 N3 -160.3(6)
C49B C54B Os2 N3 -27.6(9)
C53B C54B Os2 N4 112.0(6)
C49B C54B Os2 N4 -115.3(7)
C53B C54B Os2 C52B -29.1(6)
C49B C54B Os2 C52B 103.6(7)
C53B C54B Os2 C49B -132.7(9)
C53B C54B Os2 C50B -101.9(7)
C49B C54B Os2 C50B 30.8(6)
C51B C50B Os2 N3 -106.3(7)
C49B C50B Os2 N3 120.3(7)
C51B C50B Os2 N4 166.7(6)
C49B C50B Os2 N4 33.3(9)
C51B C50B Os2 C52B 29.5(6)
C49B C50B Os2 C52B -103.9(7)
C51B C50B Os2 C49B 133.4(9)
C51B C50B Os2 C54B 103.3(7)
C49B C50B Os2 C54B -30.1(6)
C49A C50A Os2 N3 143.8(4)
C51A C50A Os2 N3 -85.2(4)
C49A C50A Os2 N4 53.4(5)
C51A C50A Os2 N4 -175.7(4)
C49A C50A Os2 C53A -65.7(5)
C51A C50A Os2 C53A 65.3(5)
C51A C50A Os2 C49A 130.9(6)
C49A C50A Os2 C51A -130.9(6)
C49A C50A Os2 C52A -103.2(5)
C51A C50A Os2 C52A 27.7(4)
C49A C50A Os2 C54A -29.1(4)
C51A C50A Os2 C54A 101.8(5)
C52A C51A Os2 N3 -127.9(5)
C50A C51A Os2 N3 97.9(4)
C52A C51A Os2 N4 143.7(6)
C50A C51A Os2 N4 9.5(8)
C52A C51A Os2 C53A 29.7(4)
C50A C51A Os2 C53A -104.5(5)
C52A C51A Os2 C49A 104.3(5)
C50A C51A Os2 C49A -29.9(4)
C52A C51A Os2 C50A 134.2(6)
C50A C51A Os2 C52A -134.2(6)
C52A C51A Os2 C54A 66.7(5)
C50A C51A Os2 C54A -67.5(5)
C51A C52A Os2 N3 59.5(5)
C53A C52A Os2 N3 -168.4(4)
C51A C52A Os2 N4 -140.8(6)
C53A C52A Os2 N4 -8.7(8)
C51A C52A Os2 C53A -132.1(6)
C51A C52A Os2 C49A -65.4(5)
C53A C52A Os2 C49A 66.7(5)
C51A C52A Os2 C50A -28.3(4)
C53A C52A Os2 C50A 103.8(5)
C53A C52A Os2 C51A 132.1(6)
C51A C52A Os2 C54A -102.8(5)
C53A C52A Os2 C54A 29.4(4)
C53A C54A Os2 N3 -129.6(9)
C49A C54A Os2 N3 3.6(10)
C53A C54A Os2 N4 136.5(4)
C49A C54A Os2 N4 -90.3(4)
C49A C54A Os2 C53A 133.2(6)
C53A C54A Os2 C49A -133.2(6)
C53A C54A Os2 C50A -104.3(5)
C49A C54A Os2 C50A 28.9(4)
C53A C54A Os2 C51A -66.7(5)
C49A C54A Os2 C51A 66.6(4)
C53A C54A Os2 C52A -30.0(4)
C49A C54A Os2 C52A 103.2(5)
